data_4084279
loop_
_publ_author_name
'Krabbe, Stefan'
'Wagner, Michael'
'L\"ow, Christian'
'Dietz, Christina'
'Sch\"urmann, Markus'
'Hoffmann, Alexander'
'Herres-Pawlis, Sonja'
'Lutter, Michael'
'Jurkschat, Klaus'

_publ_section_title
;
 Syntheses and Molecular Structures of [RSn{W(CO)3Cp}2][W(CO)3Cp],
 [RSn{W(CO)3Cp}Cl2], and [RSn{W(CO)3Cp}Cr(CO)5] (R =
 [4-t-Bu-2,6-{P(O)(OR&#x2032;)2}2C6H2], R&#x2032; = Et,i-Pr).
 Autoionization Induced by Intramolecular P&#x2550;O\\rightarrow Sn
 Coordination
;
_journal_issue 17
_journal_name_full Organometallics
_journal_page_first 4433
_journal_paper_doi 10.1021/om500649d
_journal_volume 33
_journal_year 2014
_chemical_formula_moiety 'C31 H36 Cr O14 P2 Sn W'
_chemical_formula_sum 'C31 H36 Cr O14 P2 Sn W'
_chemical_formula_weight 1049.08
_chemical_name_systematic
; 
 ? 
;
_space_group_IT_number 2
_symmetry_cell_setting triclinic
_symmetry_space_group_name_Hall '-P 1'
_symmetry_space_group_name_H-M 'P -1'
_atom_sites_solution_hydrogens geom
_atom_sites_solution_primary direct
_atom_sites_solution_secondary difmap
_audit_creation_method SHELXL-97
_cell_angle_alpha 76.506(2)
_cell_angle_beta 80.402(2)
_cell_angle_gamma 61.598(2)
_cell_formula_units_Z 2
_cell_length_a 10.1285(3)
_cell_length_b 10.6090(3)
_cell_length_c 20.5949(6)
_cell_measurement_reflns_used 18531
_cell_measurement_temperature 173(2)
_cell_measurement_theta_max 27.46
_cell_measurement_theta_min 2.97
_cell_volume 1888.85(10)
_computing_cell_refinement 'COLLECT and DENZO'
_computing_data_collection 'COLLECT (Hooft, 1998) and DENZO (Otwinowski & Minor, 1997)'
_computing_data_reduction 'COLLECT and DENZO'
_computing_molecular_graphics 'SHELXP-97 (Sheldrick, 1997)'
_computing_publication_material 'enCIFer Version 1.4'
_computing_structure_refinement 'SHELXL-97 (Sheldrick, 1997)'
_computing_structure_solution 'SHELXS-97 (Sheldrick, 1990)'
_diffrn_ambient_temperature 173(2)
_diffrn_measured_fraction_theta_full 0.973
_diffrn_measured_fraction_theta_max 0.973
_diffrn_measurement_device_type 'Bruker Nonius KappaCCD area detector'
_diffrn_measurement_method '\f and \w scans to fill the Ewald sphere'
_diffrn_radiation_monochromator graphite
_diffrn_radiation_source 'fine-focus sealed tube'
_diffrn_radiation_type MoK\a
_diffrn_radiation_wavelength 0.71073
_diffrn_reflns_av_R_equivalents 0.0490
_diffrn_reflns_av_sigmaI/netI 0.0834
_diffrn_reflns_limit_h_max 13
_diffrn_reflns_limit_h_min 0
_diffrn_reflns_limit_k_max 13
_diffrn_reflns_limit_k_min -11
_diffrn_reflns_limit_l_max 26
_diffrn_reflns_limit_l_min -25
_diffrn_reflns_number 18531
_diffrn_reflns_theta_full 27.46
_diffrn_reflns_theta_max 27.46
_diffrn_reflns_theta_min 2.97
_exptl_absorpt_coefficient_mu 4.124
_exptl_absorpt_correction_type none
_exptl_crystal_colour orange
_exptl_crystal_density_diffrn 1.845
_exptl_crystal_density_method 'not measured'
_exptl_crystal_description block
_exptl_crystal_F_000 1024
_exptl_crystal_size_max 0.15
_exptl_crystal_size_mid 0.15
_exptl_crystal_size_min 0.13
_refine_diff_density_max 1.120
_refine_diff_density_min -1.476
_refine_diff_density_rms 0.131
_refine_ls_extinction_method none
_refine_ls_goodness_of_fit_ref 0.972
_refine_ls_hydrogen_treatment constr
_refine_ls_matrix_type full
_refine_ls_number_parameters 460
_refine_ls_number_reflns 8397
_refine_ls_number_restraints 0
_refine_ls_restrained_S_all 0.972
_refine_ls_R_factor_all 0.0708
_refine_ls_R_factor_gt 0.0362
_refine_ls_shift/su_max 0.001
_refine_ls_shift/su_mean 0.000
_refine_ls_structure_factor_coef Fsqd
_refine_ls_weighting_details 'calc w=1/[\s^2^(Fo^2^)+(0.0338P)^2^+0.0000P] where P=(Fo^2^+2Fc^2^)/3'
_refine_ls_weighting_scheme calc
_refine_ls_wR_factor_gt 0.0717
_refine_ls_wR_factor_ref 0.0765
_reflns_number_gt 5774
_reflns_number_total 8397
_reflns_threshold_expression >2sigma(I)
_cod_data_source_file om500649d_si_001.cif
_cod_data_source_block compound5
_cod_original_cell_volume 1888.86(9)
_cod_database_code 4084279

loop_
_symmetry_equiv_pos_as_xyz
'x, y, z'
'-x, -y, -z'

loop_
_atom_site_label
_atom_site_type_symbol
_atom_site_fract_x
_atom_site_fract_y
_atom_site_fract_z
_atom_site_U_iso_or_equiv
_atom_site_adp_type
_atom_site_occupancy
_atom_site_symmetry_multiplicity
_atom_site_calc_flag
_atom_site_refinement_flags
_atom_site_disorder_assembly
_atom_site_disorder_group
W1 W 0.31474(2) 0.36116(2) 0.245613(10) 0.02984(7) Uani 1 1 d . . .
Sn1 Sn 0.60287(3) 0.28237(3) 0.291576(15) 0.02388(9) Uani 1 1 d . . .
Cr1 Cr 0.72799(8) 0.07106(8) 0.39271(4) 0.02671(18) Uani 1 1 d . . .
P1 P 0.54150(14) 0.60488(13) 0.32095(6) 0.0266(3) Uani 1 1 d . . .
P2 P 0.84510(16) 0.21544(15) 0.15721(7) 0.0415(4) Uani 1 1 d . . .
O1 O 0.5001(3) 0.4850(3) 0.34959(15) 0.0282(7) Uani 1 1 d . . .
O1' O 0.4063(3) 0.7586(3) 0.30129(15) 0.0323(8) Uani 1 1 d . . .
O1" O 0.6247(4) 0.6335(3) 0.36929(16) 0.0328(8) Uani 1 1 d . . .
O2 O 0.7573(4) 0.1494(3) 0.20403(16) 0.0370(8) Uani 1 1 d . . .
O2' O 1.0224(5) 0.1320(4) 0.1631(3) 0.0811(16) Uani 1 1 d . . .
O2" O 0.8307(6) 0.2217(5) 0.0829(2) 0.0617(12) Uani 1 1 d . B .
O11 O 0.2417(6) 0.3526(6) 0.1063(2) 0.0816(15) Uani 1 1 d . . .
O12 O 0.5235(4) 0.0316(4) 0.2382(2) 0.0523(10) Uani 1 1 d . . .
O13 O 0.4261(5) 0.5700(5) 0.1497(2) 0.0626(12) Uani 1 1 d . . .
O21 O 0.8695(5) -0.1469(4) 0.2987(2) 0.0626(12) Uani 1 1 d . . .
O22 O 0.5620(4) 0.2865(4) 0.48813(18) 0.0511(10) Uani 1 1 d . . .
O23 O 0.8945(4) -0.1660(4) 0.5044(2) 0.0586(11) Uani 1 1 d . . .
O24 O 0.9813(4) 0.1530(4) 0.3520(2) 0.0590(12) Uani 1 1 d . . .
O25 O 0.4562(4) 0.0126(4) 0.42078(19) 0.0513(10) Uani 1 1 d . . .
C1 C 0.6975(5) 0.4260(5) 0.2313(2) 0.0256(10) Uani 1 1 d . . .
C2 C 0.6534(5) 0.5654(5) 0.2455(2) 0.0247(10) Uani 1 1 d . . .
C3 C 0.6949(5) 0.6645(5) 0.2021(2) 0.0264(11) Uani 1 1 d . . .
H3 H 0.6650 0.7549 0.2131 0.032 Uiso 1 1 calc R . .
C4 C 0.7814(5) 0.6306(5) 0.1416(2) 0.0252(10) Uani 1 1 d . . .
C5 C 0.8301(5) 0.4920(5) 0.1291(2) 0.0291(11) Uani 1 1 d . . .
H5 H 0.8910 0.4647 0.0907 0.035 Uiso 1 1 calc R . .
C6 C 0.7896(5) 0.3927(5) 0.1730(2) 0.0282(11) Uani 1 1 d . . .
C7 C 0.8098(5) 0.7483(5) 0.0913(2) 0.0316(11) Uani 1 1 d . . .
C8 C 0.8848(8) 0.8130(7) 0.1233(3) 0.0592(17) Uani 1 1 d . . .
H8A H 0.9830 0.7389 0.1360 0.089 Uiso 1 1 calc R . .
H8B H 0.8246 0.8491 0.1623 0.089 Uiso 1 1 calc R . .
H8C H 0.8937 0.8913 0.0917 0.089 Uiso 1 1 calc R . .
C9 C 0.9071(7) 0.6911(7) 0.0304(3) 0.0571(17) Uani 1 1 d . . .
H9A H 1.0038 0.6151 0.0438 0.086 Uiso 1 1 calc R . .
H9B H 0.9192 0.7687 -0.0003 0.086 Uiso 1 1 calc R . .
H9C H 0.8599 0.6530 0.0090 0.086 Uiso 1 1 calc R . .
C10 C 0.6573(7) 0.8699(7) 0.0669(3) 0.0663(19) Uani 1 1 d . . .
H10A H 0.6733 0.9395 0.0317 0.099 Uiso 1 1 calc R . .
H10B H 0.5973 0.9175 0.1033 0.099 Uiso 1 1 calc R . .
H10C H 0.6060 0.8287 0.0503 0.099 Uiso 1 1 calc R . .
C11 C 0.2691(6) 0.3544(7) 0.1582(3) 0.0493(15) Uani 1 1 d . . .
C12 C 0.4510(6) 0.1546(6) 0.2390(2) 0.0359(12) Uani 1 1 d . . .
C13 C 0.3929(6) 0.4868(6) 0.1856(3) 0.0419(13) Uani 1 1 d . . .
C14 C 0.0750(5) 0.5297(6) 0.2765(3) 0.0420(13) Uani 1 1 d . . .
H14 H 0.0171 0.6069 0.2447 0.050 Uiso 1 1 calc R . .
C15 C 0.1745(6) 0.5295(6) 0.3163(3) 0.0443(14) Uani 1 1 d . . .
H15 H 0.1941 0.6071 0.3155 0.053 Uiso 1 1 calc R . .
C16 C 0.2403(5) 0.3909(6) 0.3579(3) 0.0381(13) Uani 1 1 d . . .
H16 H 0.3104 0.3617 0.3892 0.046 Uiso 1 1 calc R . .
C17 C 0.1812(5) 0.3055(6) 0.3434(3) 0.0384(13) Uani 1 1 d . . .
H17 H 0.2056 0.2096 0.3634 0.046 Uiso 1 1 calc R . .
C18 C 0.0789(5) 0.3902(6) 0.2937(3) 0.0393(13) Uani 1 1 d . . .
H18 H 0.0232 0.3602 0.2752 0.047 Uiso 1 1 calc R . .
C21 C 0.8141(6) -0.0612(6) 0.3327(3) 0.0415(13) Uani 1 1 d . . .
C22 C 0.6271(6) 0.2068(6) 0.4513(3) 0.0347(12) Uani 1 1 d . . .
C23 C 0.8283(6) -0.0735(6) 0.4617(3) 0.0399(13) Uani 1 1 d . . .
C24 C 0.8833(6) 0.1225(5) 0.3682(3) 0.0364(12) Uani 1 1 d . . .
C25 C 0.5594(6) 0.0338(5) 0.4096(3) 0.0362(12) Uani 1 1 d . . .
C31 C 0.3185(6) 0.8535(5) 0.3504(3) 0.0403(13) Uani 1 1 d . . .
H31A H 0.2597 0.9514 0.3270 0.048 Uiso 1 1 calc R . .
H31B H 0.3868 0.8570 0.3770 0.048 Uiso 1 1 calc R . .
C32 C 0.2159(6) 0.8032(6) 0.3955(3) 0.0453(14) Uani 1 1 d . . .
H32A H 0.1367 0.8166 0.3707 0.068 Uiso 1 1 calc R . .
H32B H 0.1735 0.8586 0.4311 0.068 Uiso 1 1 calc R . .
H32C H 0.2712 0.7019 0.4141 0.068 Uiso 1 1 calc R . .
C33 C 0.7356(6) 0.5133(5) 0.4124(3) 0.0397(13) Uani 1 1 d . . .
H33A H 0.8067 0.4397 0.3867 0.048 Uiso 1 1 calc R . .
H33B H 0.6862 0.4691 0.4477 0.048 Uiso 1 1 calc R . .
C34 C 0.8159(6) 0.5711(7) 0.4421(3) 0.0545(16) Uani 1 1 d . . .
H34A H 0.8657 0.6134 0.4070 0.082 Uiso 1 1 calc R . .
H34B H 0.8890 0.4930 0.4710 0.082 Uiso 1 1 calc R . .
H34C H 0.7448 0.6439 0.4675 0.082 Uiso 1 1 calc R . .
C35 C 1.1184(8) -0.0116(9) 0.1638(5) 0.100(3) Uani 1 1 d . . .
H35A H 1.0904 -0.0457 0.1311 0.120 Uiso 1 1 calc R . .
H35B H 1.1087 -0.0666 0.2075 0.120 Uiso 1 1 calc R . .
C36 C 1.2696(7) -0.0385(7) 0.1495(4) 0.073(2) Uani 1 1 d . . .
H36A H 1.2773 0.0269 0.1098 0.110 Uiso 1 1 calc R . .
H36B H 1.3304 -0.1371 0.1427 0.110 Uiso 1 1 calc R . .
H36C H 1.3042 -0.0234 0.1863 0.110 Uiso 1 1 calc R . .
C37 C 0.6910(11) 0.2669(11) 0.0609(4) 0.097(3) Uani 1 1 d . . .
H37A H 0.6280 0.3698 0.0618 0.116 Uiso 1 1 calc R A 1
H37B H 0.6415 0.2127 0.0891 0.116 Uiso 1 1 calc R A 1
C38 C 0.7179(17) 0.2391(18) -0.0088(5) 0.097(5) Uani 0.67 1 d P B 1
H38A H 0.6235 0.2683 -0.0264 0.146 Uiso 0.67 1 calc PR B 1
H38B H 0.7811 0.1371 -0.0089 0.146 Uiso 0.67 1 calc PR B 1
H38C H 0.7664 0.2938 -0.0361 0.146 Uiso 0.67 1 calc PR B 1
C38' C 0.594(4) 0.283(4) 0.008(2) 0.149(15) Uani 0.33 1 d P B 2
H38D H 0.4910 0.3197 0.0253 0.223 Uiso 0.33 1 calc PR B 2
H38E H 0.6266 0.1894 -0.0036 0.223 Uiso 0.33 1 calc PR B 2
H38F H 0.6033 0.3490 -0.0309 0.223 Uiso 0.33 1 calc PR B 2

loop_
_atom_site_aniso_label
_atom_site_aniso_U_11
_atom_site_aniso_U_22
_atom_site_aniso_U_33
_atom_site_aniso_U_23
_atom_site_aniso_U_13
_atom_site_aniso_U_12
W1 0.03071(12) 0.02836(12) 0.03330(13) -0.00461(9) -0.00543(9) -0.01508(9)
Sn1 0.02468(18) 0.02076(17) 0.02761(19) -0.00502(14) 0.00077(14) -0.01192(14)
Cr1 0.0251(4) 0.0222(4) 0.0317(4) -0.0010(3) -0.0012(3) -0.0117(3)
P1 0.0306(7) 0.0241(7) 0.0273(7) -0.0088(5) 0.0023(5) -0.0138(6)
P2 0.0458(9) 0.0296(7) 0.0520(9) -0.0205(7) 0.0235(7) -0.0220(7)
O1 0.0312(18) 0.0256(17) 0.0307(18) -0.0090(14) 0.0047(14) -0.0157(15)
O1' 0.0348(19) 0.0222(17) 0.0345(19) -0.0089(15) 0.0028(15) -0.0085(15)
O1" 0.042(2) 0.0288(18) 0.0345(19) -0.0090(15) -0.0003(16) -0.0211(16)
O2 0.045(2) 0.0284(19) 0.042(2) -0.0160(16) 0.0156(17) -0.0214(17)
O2' 0.047(3) 0.029(2) 0.152(5) -0.031(3) 0.052(3) -0.016(2)
O2" 0.097(4) 0.064(3) 0.053(3) -0.030(2) 0.026(3) -0.061(3)
O11 0.101(4) 0.105(4) 0.053(3) -0.016(3) -0.026(3) -0.051(3)
O12 0.048(2) 0.040(2) 0.079(3) -0.029(2) 0.002(2) -0.022(2)
O13 0.067(3) 0.067(3) 0.059(3) 0.031(2) -0.024(2) -0.047(2)
O21 0.079(3) 0.030(2) 0.059(3) -0.019(2) 0.001(2) -0.005(2)
O22 0.065(3) 0.044(2) 0.041(2) -0.014(2) 0.007(2) -0.023(2)
O23 0.052(3) 0.054(3) 0.050(3) 0.013(2) -0.011(2) -0.016(2)
O24 0.035(2) 0.044(2) 0.099(3) -0.001(2) -0.003(2) -0.024(2)
O25 0.051(3) 0.056(3) 0.062(3) -0.002(2) -0.005(2) -0.039(2)
C1 0.027(3) 0.020(2) 0.032(3) -0.006(2) -0.002(2) -0.012(2)
C2 0.022(2) 0.026(3) 0.028(3) -0.005(2) -0.003(2) -0.012(2)
C3 0.027(3) 0.023(2) 0.034(3) -0.008(2) -0.001(2) -0.014(2)
C4 0.027(3) 0.029(3) 0.020(2) -0.001(2) -0.003(2) -0.015(2)
C5 0.030(3) 0.028(3) 0.032(3) -0.010(2) 0.008(2) -0.017(2)
C6 0.027(3) 0.023(3) 0.031(3) -0.008(2) 0.000(2) -0.009(2)
C7 0.039(3) 0.028(3) 0.028(3) -0.001(2) 0.002(2) -0.018(2)
C8 0.094(5) 0.062(4) 0.047(4) -0.003(3) 0.001(3) -0.061(4)
C9 0.084(5) 0.059(4) 0.041(3) -0.010(3) 0.014(3) -0.048(4)
C10 0.062(4) 0.059(4) 0.068(4) 0.020(3) -0.017(3) -0.030(4)
C11 0.056(4) 0.061(4) 0.041(4) -0.005(3) -0.016(3) -0.032(3)
C12 0.039(3) 0.042(3) 0.039(3) -0.015(3) 0.004(2) -0.027(3)
C13 0.042(3) 0.050(4) 0.036(3) -0.002(3) -0.004(3) -0.025(3)
C14 0.027(3) 0.037(3) 0.056(4) -0.012(3) -0.004(3) -0.008(2)
C15 0.034(3) 0.044(3) 0.062(4) -0.020(3) 0.006(3) -0.021(3)
C16 0.025(3) 0.053(4) 0.037(3) -0.017(3) 0.003(2) -0.016(3)
C17 0.033(3) 0.038(3) 0.042(3) -0.006(3) -0.001(2) -0.015(3)
C18 0.024(3) 0.047(3) 0.052(3) -0.009(3) -0.004(3) -0.020(3)
C21 0.041(3) 0.027(3) 0.049(3) 0.006(3) -0.007(3) -0.013(3)
C22 0.032(3) 0.033(3) 0.036(3) -0.001(3) -0.003(2) -0.015(2)
C23 0.035(3) 0.040(3) 0.044(3) -0.003(3) 0.001(3) -0.020(3)
C24 0.032(3) 0.023(3) 0.046(3) -0.002(2) -0.006(2) -0.007(2)
C25 0.043(3) 0.028(3) 0.039(3) -0.002(2) -0.008(3) -0.018(3)
C31 0.032(3) 0.029(3) 0.054(4) -0.023(3) 0.007(3) -0.006(2)
C32 0.040(3) 0.044(3) 0.048(3) -0.016(3) -0.002(3) -0.012(3)
C33 0.033(3) 0.034(3) 0.051(3) -0.006(3) -0.010(3) -0.012(2)
C34 0.050(4) 0.065(4) 0.060(4) -0.014(3) -0.014(3) -0.030(3)
C35 0.052(5) 0.096(6) 0.130(8) 0.014(5) -0.006(5) -0.031(5)
C36 0.055(4) 0.065(5) 0.079(5) -0.007(4) -0.011(4) -0.011(4)
C37 0.129(8) 0.138(8) 0.056(5) -0.038(5) 0.013(5) -0.083(7)
C38 0.137(13) 0.163(15) 0.042(7) 0.013(7) -0.026(8) -0.116(13)
C38' 0.14(3) 0.13(3) 0.21(4) -0.05(3) -0.05(3) -0.07(3)

loop_
_atom_type_symbol
_atom_type_description
_atom_type_scat_dispersion_real
_atom_type_scat_dispersion_imag
_atom_type_scat_source
C C 0.0033 0.0016 'International Tables Vol C Tables 4.2.6.8 and 6.1.1.4'
H H 0.0000 0.0000 'International Tables Vol C Tables 4.2.6.8 and 6.1.1.4'
O O 0.0106 0.0060 'International Tables Vol C Tables 4.2.6.8 and 6.1.1.4'
P P 0.1023 0.0942 'International Tables Vol C Tables 4.2.6.8 and 6.1.1.4'
Cr Cr 0.3209 0.6236 'International Tables Vol C Tables 4.2.6.8 and 6.1.1.4'
Sn Sn -0.6537 1.4246 'International Tables Vol C Tables 4.2.6.8 and 6.1.1.4'
W W -0.8490 6.8722 'International Tables Vol C Tables 4.2.6.8 and 6.1.1.4'

loop_
_geom_angle_atom_site_label_1
_geom_angle_atom_site_label_2
_geom_angle_atom_site_label_3
_geom_angle
C11 W1 C13 78.6(2)
C11 W1 C12 79.3(2)
C13 W1 C12 109.9(2)
C11 W1 C14 96.9(2)
C13 W1 C14 101.7(2)
C12 W1 C14 146.5(2)
C11 W1 C15 129.4(2)
C13 W1 C15 94.4(2)
C12 W1 C15 146.5(2)
C14 W1 C15 35.01(18)
C11 W1 C18 92.4(2)
C13 W1 C18 135.5(2)
C12 W1 C18 110.90(19)
C14 W1 C18 35.62(17)
C15 W1 C18 58.38(18)
C11 W1 C17 120.2(2)
C13 W1 C17 152.4(2)
C12 W1 C17 94.20(19)
C14 W1 C17 58.71(19)
C15 W1 C17 58.30(19)
C18 W1 C17 34.87(17)
C11 W1 C16 150.3(2)
C13 W1 C16 120.0(2)
C12 W1 C16 111.3(2)
C14 W1 C16 58.50(19)
C15 W1 C16 35.23(18)
C18 W1 C16 57.97(18)
C17 W1 C16 34.68(17)
C11 W1 Sn1 128.57(17)
C13 W1 Sn1 73.37(15)
C12 W1 Sn1 71.31(14)
C14 W1 Sn1 130.29(13)
C15 W1 Sn1 95.30(13)
C18 W1 Sn1 137.12(13)
C17 W1 Sn1 103.48(12)
C16 W1 Sn1 80.80(12)
C1 Sn1 O1 76.63(13)
C1 Sn1 O2 76.66(14)
O1 Sn1 O2 153.28(10)
C1 Sn1 Cr1 125.97(12)
O1 Sn1 Cr1 98.46(7)
O2 Sn1 Cr1 96.39(8)
C1 Sn1 W1 110.23(12)
O1 Sn1 W1 92.91(7)
O2 Sn1 W1 97.13(8)
Cr1 Sn1 W1 123.787(19)
C23 Cr1 C24 93.2(2)
C23 Cr1 C21 90.9(2)
C24 Cr1 C21 89.7(2)
C23 Cr1 C25 93.0(2)
C24 Cr1 C25 173.8(2)
C21 Cr1 C25 89.8(2)
C23 Cr1 C22 91.4(2)
C24 Cr1 C22 93.8(2)
C21 Cr1 C22 175.7(2)
C25 Cr1 C22 86.5(2)
C23 Cr1 Sn1 175.46(16)
C24 Cr1 Sn1 82.27(15)
C21 Cr1 Sn1 88.95(15)
C25 Cr1 Sn1 91.56(15)
C22 Cr1 Sn1 89.04(15)
O1 P1 O1' 115.34(18)
O1 P1 O1" 114.38(18)
O1' P1 O1" 102.69(18)
O1 P1 C2 108.5(2)
O1' P1 C2 105.22(19)
O1" P1 C2 110.22(19)
O2 P2 O2" 113.2(2)
O2 P2 O2' 115.9(2)
O2" P2 O2' 102.5(3)
O2 P2 C6 109.4(2)
O2" P2 C6 110.7(2)
O2' P2 C6 104.7(2)
P1 O1 Sn1 117.18(16)
C31 O1' P1 122.2(3)
C33 O1" P1 120.9(3)
P2 O2 Sn1 115.96(17)
C35 O2' P2 129.0(5)
C37 O2" P2 119.5(4)
C6 C1 C2 115.9(4)
C6 C1 Sn1 122.3(3)
C2 C1 Sn1 121.3(3)
C3 C2 C1 121.4(4)
C3 C2 P1 122.8(3)
C1 C2 P1 115.7(3)
C2 C3 C4 121.3(4)
C2 C3 H3 119.3
C4 C3 H3 119.3
C5 C4 C3 117.2(4)
C5 C4 C7 122.8(4)
C3 C4 C7 119.8(4)
C4 C5 C6 121.2(4)
C4 C5 H5 119.4
C6 C5 H5 119.4
C5 C6 C1 122.7(4)
C5 C6 P2 122.4(3)
C1 C6 P2 114.8(3)
C9 C7 C4 112.2(4)
C9 C7 C8 108.5(4)
C4 C7 C8 111.5(4)
C9 C7 C10 107.2(5)
C4 C7 C10 108.1(4)
C8 C7 C10 109.1(5)
C7 C8 H8A 109.5
C7 C8 H8B 109.5
H8A C8 H8B 109.5
C7 C8 H8C 109.5
H8A C8 H8C 109.5
H8B C8 H8C 109.5
C7 C9 H9A 109.5
C7 C9 H9B 109.5
H9A C9 H9B 109.5
C7 C9 H9C 109.5
H9A C9 H9C 109.5
H9B C9 H9C 109.5
C7 C10 H10A 109.5
C7 C10 H10B 109.5
H10A C10 H10B 109.5
C7 C10 H10C 109.5
H10A C10 H10C 109.5
H10B C10 H10C 109.5
O11 C11 W1 178.9(5)
O12 C12 W1 175.2(5)
O13 C13 W1 174.1(5)
C15 C14 C18 107.4(5)
C15 C14 W1 72.9(3)
C18 C14 W1 72.6(3)
C15 C14 H14 126.3
C18 C14 H14 126.3
W1 C14 H14 120.0
C14 C15 C16 108.4(5)
C14 C15 W1 72.1(3)
C16 C15 W1 73.3(3)
C14 C15 H15 125.8
C16 C15 H15 125.8
W1 C15 H15 120.6
C17 C16 C15 107.9(5)
C17 C16 W1 72.6(3)
C15 C16 W1 71.5(3)
C17 C16 H16 126.0
C15 C16 H16 126.0
W1 C16 H16 121.6
C16 C17 C18 108.0(5)
C16 C17 W1 72.8(3)
C18 C17 W1 71.8(3)
C16 C17 H17 126.0
C18 C17 H17 126.0
W1 C17 H17 121.2
C17 C18 C14 108.3(4)
C17 C18 W1 73.4(3)
C14 C18 W1 71.8(3)
C17 C18 H18 125.9
C14 C18 H18 125.9
W1 C18 H18 120.8
O21 C21 Cr1 176.8(5)
O22 C22 Cr1 177.1(5)
O23 C23 Cr1 178.5(5)
O24 C24 Cr1 178.7(5)
O25 C25 Cr1 178.7(5)
O1' C31 C32 112.6(4)
O1' C31 H31A 109.1
C32 C31 H31A 109.1
O1' C31 H31B 109.1
C32 C31 H31B 109.1
H31A C31 H31B 107.8
C31 C32 H32A 109.5
C31 C32 H32B 109.5
H32A C32 H32B 109.5
C31 C32 H32C 109.5
H32A C32 H32C 109.5
H32B C32 H32C 109.5
O1" C33 C34 108.5(4)
O1" C33 H33A 110.0
C34 C33 H33A 110.0
O1" C33 H33B 110.0
C34 C33 H33B 110.0
H33A C33 H33B 108.4
C33 C34 H34A 109.5
C33 C34 H34B 109.5
H34A C34 H34B 109.5
C33 C34 H34C 109.5
H34A C34 H34C 109.5
H34B C34 H34C 109.5
O2' C35 C36 112.6(7)
O2' C35 H35A 109.1
C36 C35 H35A 109.1
O2' C35 H35B 109.1
C36 C35 H35B 109.1
H35A C35 H35B 107.8
C35 C36 H36A 109.5
C35 C36 H36B 109.5
H36A C36 H36B 109.5
C35 C36 H36C 109.5
H36A C36 H36C 109.5
H36B C36 H36C 109.5
O2" C37 C38 106.2(8)
O2" C37 C38' 150.5(17)
C38 C37 C38' 44.4(14)
O2" C37 H37A 110.5
C38 C37 H37A 110.5
C38' C37 H37A 87.5
O2" C37 H37B 110.5
C38 C37 H37B 110.5
C38' C37 H37B 83.9
H37A C37 H37B 108.7
C37 C38 H38A 109.5
C37 C38 H38B 109.5
H38A C38 H38B 109.5
C37 C38 H38C 109.5
H38A C38 H38C 109.5
H38B C38 H38C 109.5
C37 C38' H38D 109.5
C37 C38' H38E 109.5
H38D C38' H38E 109.5
C37 C38' H38F 109.5
H38D C38' H38F 109.5
H38E C38' H38F 109.5

loop_
_geom_bond_atom_site_label_1
_geom_bond_atom_site_label_2
_geom_bond_distance
W1 C11 1.957(6)
W1 C13 1.959(6)
W1 C12 1.981(6)
W1 C14 2.320(5)
W1 C15 2.331(5)
W1 C18 2.332(5)
W1 C17 2.352(5)
W1 C16 2.355(5)
W1 Sn1 2.8883(4)
Sn1 C1 2.212(4)
Sn1 O1 2.406(3)
Sn1 O2 2.415(3)
Sn1 Cr1 2.6397(8)
Cr1 C23 1.840(6)
Cr1 C24 1.858(6)
Cr1 C21 1.881(6)
Cr1 C25 1.890(6)
Cr1 C22 1.890(6)
P1 O1 1.488(3)
P1 O1' 1.566(3)
P1 O1" 1.568(3)
P1 C2 1.772(5)
P2 O2 1.485(3)
P2 O2" 1.544(4)
P2 O2' 1.591(5)
P2 C6 1.783(5)
O1' C31 1.466(5)
O1" C33 1.456(6)
O2' C35 1.361(8)
O2" C37 1.381(9)
O11 C11 1.154(6)
O12 C12 1.155(6)
O13 C13 1.156(6)
O21 C21 1.147(6)
O22 C22 1.153(6)
O23 C23 1.164(6)
O24 C24 1.160(6)
O25 C25 1.147(6)
C1 C6 1.395(6)
C1 C2 1.414(6)
C2 C3 1.393(6)
C3 C4 1.411(6)
C3 H3 0.9300
C4 C5 1.384(6)
C4 C7 1.534(6)
C5 C6 1.393(6)
C5 H5 0.9300
C7 C9 1.513(7)
C7 C8 1.535(7)
C7 C10 1.537(7)
C8 H8A 0.9600
C8 H8B 0.9600
C8 H8C 0.9600
C9 H9A 0.9600
C9 H9B 0.9600
C9 H9C 0.9600
C10 H10A 0.9600
C10 H10B 0.9600
C10 H10C 0.9600
C14 C15 1.399(7)
C14 C18 1.423(7)
C14 H14 0.9300
C15 C16 1.418(8)
C15 H15 0.9300
C16 C17 1.403(7)
C16 H16 0.9300
C17 C18 1.404(7)
C17 H17 0.9300
C18 H18 0.9300
C31 C32 1.484(7)
C31 H31A 0.9700
C31 H31B 0.9700
C32 H32A 0.9600
C32 H32B 0.9600
C32 H32C 0.9600
C33 C34 1.492(7)
C33 H33A 0.9700
C33 H33B 0.9700
C34 H34A 0.9600
C34 H34B 0.9600
C34 H34C 0.9600
C35 C36 1.410(9)
C35 H35A 0.9700
C35 H35B 0.9700
C36 H36A 0.9600
C36 H36B 0.9600
C36 H36C 0.9600
C37 C38 1.487(13)
C37 C38' 1.51(3)
C37 H37A 0.9700
C37 H37B 0.9700
C38 H38A 0.9600
C38 H38B 0.9600
C38 H38C 0.9600
C38' H38D 0.9600
C38' H38E 0.9600
C38' H38F 0.9600

loop_
_geom_torsion_atom_site_label_1
_geom_torsion_atom_site_label_2
_geom_torsion_atom_site_label_3
_geom_torsion_atom_site_label_4
_geom_torsion
C11 W1 Sn1 C1 63.2(3)
C13 W1 Sn1 C1 3.3(2)
C12 W1 Sn1 C1 121.82(19)
C14 W1 Sn1 C1 -88.1(2)
C15 W1 Sn1 C1 -89.63(19)
C18 W1 Sn1 C1 -137.3(2)
C17 W1 Sn1 C1 -148.27(18)
C16 W1 Sn1 C1 -121.84(18)
C11 W1 Sn1 O1 140.0(2)
C13 W1 Sn1 O1 80.17(18)
C12 W1 Sn1 O1 -161.36(17)
C14 W1 Sn1 O1 -11.2(2)
C15 W1 Sn1 O1 -12.81(16)
C18 W1 Sn1 O1 -60.5(2)
C17 W1 Sn1 O1 -71.44(15)
C16 W1 Sn1 O1 -45.02(15)
C11 W1 Sn1 O2 -15.2(2)
C13 W1 Sn1 O2 -75.01(18)
C12 W1 Sn1 O2 43.46(17)
C14 W1 Sn1 O2 -166.42(19)
C15 W1 Sn1 O2 -167.99(16)
C18 W1 Sn1 O2 144.4(2)
C17 W1 Sn1 O2 133.37(15)
C16 W1 Sn1 O2 159.80(16)
C11 W1 Sn1 Cr1 -117.8(2)
C13 W1 Sn1 Cr1 -177.64(16)
C12 W1 Sn1 Cr1 -59.16(15)
C14 W1 Sn1 Cr1 90.96(18)
C15 W1 Sn1 Cr1 89.39(15)
C18 W1 Sn1 Cr1 41.74(19)
C17 W1 Sn1 Cr1 30.75(13)
C16 W1 Sn1 Cr1 57.17(14)
C1 Sn1 Cr1 C23 -5(2)
O1 Sn1 Cr1 C23 -85(2)
O2 Sn1 Cr1 C23 73(2)
W1 Sn1 Cr1 C23 176(2)
C1 Sn1 Cr1 C24 -4.1(2)
O1 Sn1 Cr1 C24 -83.65(17)
O2 Sn1 Cr1 C24 74.06(17)
W1 Sn1 Cr1 C24 177.07(15)
C1 Sn1 Cr1 C21 -94.0(2)
O1 Sn1 Cr1 C21 -173.54(18)
O2 Sn1 Cr1 C21 -15.82(18)
W1 Sn1 Cr1 C21 87.18(16)
C1 Sn1 Cr1 C25 176.3(2)
O1 Sn1 Cr1 C25 96.73(17)
O2 Sn1 Cr1 C25 -105.56(17)
W1 Sn1 Cr1 C25 -2.55(15)
C1 Sn1 Cr1 C22 89.9(2)
O1 Sn1 Cr1 C22 10.29(16)
O2 Sn1 Cr1 C22 168.00(17)
W1 Sn1 Cr1 C22 -88.99(15)
O1' P1 O1 Sn1 120.86(19)
O1" P1 O1 Sn1 -120.36(19)
C2 P1 O1 Sn1 3.1(2)
C1 Sn1 O1 P1 0.6(2)
O2 Sn1 O1 P1 2.6(4)
Cr1 Sn1 O1 P1 125.68(17)
W1 Sn1 O1 P1 -109.53(18)
O1 P1 O1' C31 82.9(4)
O1" P1 O1' C31 -42.2(4)
C2 P1 O1' C31 -157.5(3)
O1 P1 O1" C33 38.9(4)
O1' P1 O1" C33 164.6(3)
C2 P1 O1" C33 -83.7(4)
O2" P2 O2 Sn1 -132.0(2)
O2' P2 O2 Sn1 110.0(3)
C6 P2 O2 Sn1 -8.1(3)
C1 Sn1 O2 P2 3.9(2)
O1 Sn1 O2 P2 1.8(4)
Cr1 Sn1 O2 P2 -121.6(2)
W1 Sn1 O2 P2 113.1(2)
O2 P2 O2' C35 50.3(7)
O2" P2 O2' C35 -73.5(7)
C6 P2 O2' C35 171.0(7)
O2 P2 O2" C37 44.4(6)
O2' P2 O2" C37 169.9(5)
C6 P2 O2" C37 -78.9(6)
O1 Sn1 C1 C6 -178.0(4)
O2 Sn1 C1 C6 2.9(4)
Cr1 Sn1 C1 C6 91.1(4)
W1 Sn1 C1 C6 -89.9(4)
O1 Sn1 C1 C2 -5.6(3)
O2 Sn1 C1 C2 175.3(4)
Cr1 Sn1 C1 C2 -96.4(4)
W1 Sn1 C1 C2 82.5(4)
C6 C1 C2 C3 2.7(6)
Sn1 C1 C2 C3 -170.2(3)
C6 C1 C2 P1 -178.1(3)
Sn1 C1 C2 P1 9.0(5)
O1 P1 C2 C3 171.7(4)
O1' P1 C2 C3 47.7(4)
O1" P1 C2 C3 -62.4(4)
O1 P1 C2 C1 -7.6(4)
O1' P1 C2 C1 -131.6(3)
O1" P1 C2 C1 118.4(3)
C1 C2 C3 C4 0.7(7)
P1 C2 C3 C4 -178.5(3)
C2 C3 C4 C5 -3.4(7)
C2 C3 C4 C7 173.1(4)
C3 C4 C5 C6 2.8(7)
C7 C4 C5 C6 -173.6(4)
C4 C5 C6 C1 0.6(7)
C4 C5 C6 P2 177.9(4)
C2 C1 C6 C5 -3.3(7)
Sn1 C1 C6 C5 169.5(3)
C2 C1 C6 P2 179.2(3)
Sn1 C1 C6 P2 -8.0(5)
O2 P2 C6 C5 -167.1(4)
O2" P2 C6 C5 -41.7(5)
O2' P2 C6 C5 68.0(5)
O2 P2 C6 C1 10.4(4)
O2" P2 C6 C1 135.8(4)
O2' P2 C6 C1 -114.5(4)
C5 C4 C7 C9 -4.9(7)
C3 C4 C7 C9 178.8(5)
C5 C4 C7 C8 -126.9(5)
C3 C4 C7 C8 56.8(6)
C5 C4 C7 C10 113.1(5)
C3 C4 C7 C10 -63.1(6)
C13 W1 C11 O11 -35(30)
C12 W1 C11 O11 -149(30)
C14 W1 C11 O11 65(30)
C15 W1 C11 O11 51(30)
C18 W1 C11 O11 101(30)
C17 W1 C11 O11 123(29)
C16 W1 C11 O11 97(29)
Sn1 W1 C11 O11 -93(30)
C11 W1 C12 O12 -104(6)
C13 W1 C12 O12 -177(100)
C14 W1 C12 O12 -17(6)
C15 W1 C12 O12 49(6)
C18 W1 C12 O12 -15(6)
C17 W1 C12 O12 16(6)
C16 W1 C12 O12 47(6)
Sn1 W1 C12 O12 119(6)
C11 W1 C13 O13 75(5)
C12 W1 C13 O13 149(5)
C14 W1 C13 O13 -19(5)
C15 W1 C13 O13 -54(5)
C18 W1 C13 O13 -6(5)
C17 W1 C13 O13 -61(5)
C16 W1 C13 O13 -80(5)
Sn1 W1 C13 O13 -148(5)
C11 W1 C14 C15 -160.4(4)
C13 W1 C14 C15 -80.8(4)
C12 W1 C14 C15 118.5(4)
C18 W1 C14 C15 115.1(5)
C17 W1 C14 C15 78.2(4)
C16 W1 C14 C15 37.3(3)
Sn1 W1 C14 C15 -2.7(4)
C11 W1 C14 C18 84.5(3)
C13 W1 C14 C18 164.2(3)
C12 W1 C14 C18 3.5(5)
C15 W1 C14 C18 -115.1(5)
C17 W1 C14 C18 -36.8(3)
C16 W1 C14 C18 -77.7(3)
Sn1 W1 C14 C18 -117.8(3)
C18 C14 C15 C16 0.2(6)
W1 C14 C15 C16 -64.8(4)
C18 C14 C15 W1 64.9(3)
C11 W1 C15 C14 25.5(5)
C13 W1 C15 C14 104.2(4)
C12 W1 C15 C14 -118.4(4)
C18 W1 C15 C14 -38.3(3)
C17 W1 C15 C14 -79.5(3)
C16 W1 C15 C14 -116.3(5)
Sn1 W1 C15 C14 177.9(3)
C11 W1 C15 C16 141.8(3)
C13 W1 C15 C16 -139.5(3)
C12 W1 C15 C16 -2.1(5)
C14 W1 C15 C16 116.3(5)
C18 W1 C15 C16 78.0(3)
C17 W1 C15 C16 36.8(3)
Sn1 W1 C15 C16 -65.8(3)
C14 C15 C16 C17 0.1(6)
W1 C15 C16 C17 -63.9(3)
C14 C15 C16 W1 64.0(4)
C11 W1 C16 C17 41.6(6)
C13 W1 C16 C17 164.9(3)
C12 W1 C16 C17 -64.8(3)
C14 W1 C16 C17 79.3(3)
C15 W1 C16 C17 116.5(4)
C18 W1 C16 C17 37.2(3)
Sn1 W1 C16 C17 -130.5(3)
C11 W1 C16 C15 -74.8(5)
C13 W1 C16 C15 48.4(4)
C12 W1 C16 C15 178.7(3)
C14 W1 C16 C15 -37.1(3)
C18 W1 C16 C15 -79.3(3)
C17 W1 C16 C15 -116.5(4)
Sn1 W1 C16 C15 113.1(3)
C15 C16 C17 C18 -0.4(6)
W1 C16 C17 C18 -63.5(3)
C15 C16 C17 W1 63.2(4)
C11 W1 C17 C16 -157.6(3)
C13 W1 C17 C16 -29.3(6)
C12 W1 C17 C16 122.3(3)
C14 W1 C17 C16 -78.7(3)
C15 W1 C17 C16 -37.4(3)
C18 W1 C17 C16 -116.3(4)
Sn1 W1 C17 C16 50.5(3)
C11 W1 C17 C18 -41.3(4)
C13 W1 C17 C18 87.1(5)
C12 W1 C17 C18 -121.3(3)
C14 W1 C17 C18 37.7(3)
C15 W1 C17 C18 79.0(3)
C16 W1 C17 C18 116.3(4)
Sn1 W1 C17 C18 166.9(3)
C16 C17 C18 C14 0.5(6)
W1 C17 C18 C14 -63.7(3)
C16 C17 C18 W1 64.2(3)
C15 C14 C18 C17 -0.4(6)
W1 C14 C18 C17 64.8(3)
C15 C14 C18 W1 -65.2(4)
C11 W1 C18 C17 145.2(3)
C13 W1 C18 C17 -138.7(3)
C12 W1 C18 C17 65.7(3)
C14 W1 C18 C17 -116.3(4)
C15 W1 C18 C17 -78.7(3)
C16 W1 C18 C17 -37.0(3)
Sn1 W1 C18 C17 -18.9(4)
C11 W1 C18 C14 -98.5(3)
C13 W1 C18 C14 -22.4(4)
C12 W1 C18 C14 -177.9(3)
C15 W1 C18 C14 37.6(3)
C17 W1 C18 C14 116.3(4)
C16 W1 C18 C14 79.3(3)
Sn1 W1 C18 C14 97.4(3)
C23 Cr1 C21 O21 6(9)
C24 Cr1 C21 O21 99(9)
C25 Cr1 C21 O21 -87(9)
C22 Cr1 C21 O21 -116(9)
Sn1 Cr1 C21 O21 -178(100)
C23 Cr1 C22 O22 -72(9)
C24 Cr1 C22 O22 -165(9)
C21 Cr1 C22 O22 51(11)
C25 Cr1 C22 O22 21(9)
Sn1 Cr1 C22 O22 113(9)
C24 Cr1 C23 O23 -47(20)
C21 Cr1 C23 O23 43(20)
C25 Cr1 C23 O23 133(20)
C22 Cr1 C23 O23 -141(20)
Sn1 Cr1 C23 O23 -46(21)
C23 Cr1 C24 O24 97(22)
C21 Cr1 C24 O24 6(22)
C25 Cr1 C24 O24 -79(22)
C22 Cr1 C24 O24 -171(100)
Sn1 Cr1 C24 O24 -83(22)
C23 Cr1 C25 O25 80(23)
C24 Cr1 C25 O25 -104(23)
C21 Cr1 C25 O25 171(100)
C22 Cr1 C25 O25 -11(23)
Sn1 Cr1 C25 O25 -100(23)
P1 O1' C31 C32 -74.1(5)
P1 O1" C33 C34 169.1(4)
P2 O2' C35 C36 162.1(5)
P2 O2" C37 C38 -171.4(7)
P2 O2" C37 C38' -167(3)
